data_7150270
loop_
_publ_author_name
'Rodriguez, Rapha\"el'
'Moses, John E.'
'Adlington, Robert M.'
'Baldwin, Jack E.'

_publ_section_title
;
 A new and efficient method for o-quinone methide intermediate
 generation: application to the biomimetic synthesis of the benzopyran
 derived natural products (+/-)-lucidene and (+/-)-alboatrin.
;
_journal_issue 19
_journal_name_full 'Organic &amp; biomolecular chemistry'
_journal_page_first 3488
_journal_page_last 3495
_journal_paper_doi 10.1039/b508972g
_journal_volume 3
_journal_year 2005
_chemical_compound_source
;
synthesis as described
;
_chemical_formula_moiety ' C23 H32 O2 '
_chemical_formula_sum 'C23 H32 O2'
_chemical_formula_weight 340.51
_chemical_name_systematic
;
?
;
_space_group_IT_number 14
_symmetry_cell_setting monoclinic
_symmetry_space_group_name_Hall '-P 2ybc'
_symmetry_space_group_name_H-M 'P 1 21/c 1'
_atom_sites_solution_hydrogens geom
_atom_sites_solution_primary direct
_cell_angle_alpha 90
_cell_angle_beta 94.5151(8)
_cell_angle_gamma 90
_cell_formula_units_Z 8
_cell_length_a 19.4765(3)
_cell_length_b 9.6966(2)
_cell_length_c 21.0587(4)
_cell_measurement_reflns_used 32823
_cell_measurement_temperature 150
_cell_measurement_theta_max 28
_cell_measurement_theta_min 5
_cell_volume 3964.72(13)
_computing_cell_refinement
;
KappaCCD software 'DENZO' (Otwinowski & Minor, 1996)
;
_computing_data_collection
;
KappaCCD software 'Collect' (Nonius, 2000)
;
_computing_data_reduction
;
KappaCCD software 'DENZO' (Otwinowski & Minor, 1996)
;
_computing_publication_material
;
CRYSTALS (Watkin et al, 2001)
;
_computing_structure_refinement
;
CRYSTALS (Watkin et al, 2001)
;
_computing_structure_solution 'SIR92 (Giacovazzo et al, 1992)'
_diffrn_ambient_temperature 150
_diffrn_measured_fraction_theta_full 0.998
_diffrn_measured_fraction_theta_max 0.998
_diffrn_measurement_device_type
;
Nonius KappaCCD
;
_diffrn_measurement_method \w
_diffrn_radiation_monochromator graphite
_diffrn_radiation_type 'Mo K\a'
_diffrn_radiation_wavelength 0.71073
_diffrn_reflns_av_R_equivalents 0.051
_diffrn_reflns_limit_h_max 25
_diffrn_reflns_limit_h_min -25
_diffrn_reflns_limit_k_max 12
_diffrn_reflns_limit_k_min -12
_diffrn_reflns_limit_l_max 27
_diffrn_reflns_limit_l_min -27
_diffrn_reflns_number 32823
_diffrn_reflns_theta_full 27.466
_diffrn_reflns_theta_max 27.466
_diffrn_reflns_theta_min 5.116
_diffrn_standards_decay_% 0.00
_diffrn_standards_interval_count 0
_diffrn_standards_interval_time 0
_diffrn_standards_number 0
_exptl_absorpt_coefficient_mu 0.071
_exptl_absorpt_correction_T_max 0.99
_exptl_absorpt_correction_T_min 0.98
_exptl_absorpt_correction_type multi-scan
_exptl_absorpt_process_details
;
Denzo/Scalepack (Otwinowski & Minor, 1996)
;
_exptl_crystal_colour ' colourless '
_exptl_crystal_density_diffrn 1.141
_exptl_crystal_description ' plate '
_exptl_crystal_F_000 1488
_exptl_crystal_size_max 0.22
_exptl_crystal_size_mid 0.22
_exptl_crystal_size_min 0.08
_refine_diff_density_max 0.28
_refine_diff_density_min -0.33
_refine_ls_extinction_method None
_refine_ls_goodness_of_fit_ref 1.1038
_refine_ls_hydrogen_treatment mixed
_refine_ls_matrix_type full
_refine_ls_number_parameters 464
_refine_ls_number_reflns 5437
_refine_ls_number_restraints 4
_refine_ls_R_factor_all 0.0853
_refine_ls_R_factor_gt 0.0432
_refine_ls_shift/su_max 0.007881
_refine_ls_structure_factor_coef F
_refine_ls_weighting_details
;
Method, part 1, Chebychev polynomial, (Watkin, 1994, Prince, 1982)
[weight] = 1.0/[A~0~*T~0~(x)+A~1~*T~1~(x) ... +A~n-1~]*T~n-1~(x)]
where A~i~ are the Chebychev coefficients listed below and x= Fcalc/Fmax
Method = Robust Weighting (Prince, 1982)
W = [weight] * [1-(deltaF/6*sigmaF)^2^]^2^
A~i~ are:
0.975 0.696 0.640
;
_refine_ls_weighting_scheme calc
_refine_ls_wR_factor_all 0.0695
_refine_ls_wR_factor_gt 0.0524
_refine_ls_wR_factor_ref 0.0524
_reflns_limit_h_max 25
_reflns_limit_h_min -25
_reflns_limit_k_max 12
_reflns_limit_k_min 0
_reflns_limit_l_max 27
_reflns_limit_l_min 0
_reflns_number_gt 5437
_reflns_number_total 9000
_reflns_threshold_expression I>3.00u(I)
_cod_data_source_file b508972g.txt
_cod_data_source_block arc793
_cod_depositor_comments
;
The following automatic conversions were performed:
'_atom_site_refinement_disorder_group' tag replaced with
'_atom_site_disorder_group'.

Automatic conversion script
Id: cif_correct_tags 1383 2010-08-28 14:59:44Z saulius 

The following automatic conversions were performed:
'_symmetry_cell_setting' value 'Monoclinic' changed to 'monoclinic'
according to '/home/saulius/struct/CIF-dictionaries/cif_core.dic'
dictionary named 'cif_core.dic' version 2.4.1 from 2010-06-29.

Automatic conversion script
Id: cif_fix_enum 1527 2010-12-29 10:47:43Z saulius 
;
_cod_original_sg_symbol_H-M 'P 1 21/c 1 '
_cod_original_formula_sum ' C23 H32 O2 '
_cod_database_code 7150270

loop_
_symmetry_equiv_pos_as_xyz
x,y,z
-x,-y,-z
-x,y+1/2,-z+1/2
x,-y+1/2,z+1/2

loop_
_atom_site_label
_atom_site_type_symbol
_atom_site_fract_x
_atom_site_fract_y
_atom_site_fract_z
_atom_site_U_iso_or_equiv
_atom_site_occupancy
_atom_site_adp_type
_atom_site_refinement_flags_posn
_atom_site_disorder_group
O1 O 0.54330(6) 0.22396(12) 0.26450(6) 0.0283 1.0000 Uani . .
C1 C 0.56159(8) 0.25226(18) 0.19960(8) 0.0257 1.0000 Uani . .
C2 C 0.56353(9) 0.10531(19) 0.17175(9) 0.0299 1.0000 Uani . .
C3 C 0.62250(9) 0.02275(17) 0.20233(8) 0.0276 1.0000 Uani . .
C4 C 0.66992(9) -0.04036(18) 0.17128(8) 0.0279 1.0000 Uani . .
C5 C 0.73804(9) -0.09833(18) 0.19908(8) 0.0275 1.0000 Uani . .
C6 C 0.79543(9) -0.01658(19) 0.16699(9) 0.0328 1.0000 Uani . .
C7 C 0.78280(9) 0.13661(19) 0.16836(9) 0.0308 1.0000 Uani . .
C8 C 0.75736(10) 0.21303(19) 0.11971(9) 0.0336 1.0000 Uani . .
C9 C 0.73215(10) 0.35872(19) 0.12938(9) 0.0336 1.0000 Uani . .
C10 C 0.65351(9) 0.36125(18) 0.13431(8) 0.0297 1.0000 Uani . .
C11 C 0.63233(8) 0.32419(17) 0.20116(7) 0.0234 1.0000 Uani . .
C12 C 0.63443(8) 0.45228(17) 0.24354(8) 0.0254 1.0000 Uani . .
C13 C 0.60390(8) 0.42785(16) 0.30603(7) 0.0220 1.0000 Uani . .
C14 C 0.61832(8) 0.51407(17) 0.35886(8) 0.0243 1.0000 Uani . .
C15 C 0.58728(9) 0.49108(18) 0.41507(8) 0.0275 1.0000 Uani . .
C16 C 0.54036(9) 0.38429(18) 0.41833(8) 0.0285 1.0000 Uani . .
C17 C 0.52565(9) 0.29638(17) 0.36754(8) 0.0269 1.0000 Uani . .
C18 C 0.55825(8) 0.31842(16) 0.31160(8) 0.0231 1.0000 Uani . .
C19 C 0.50380(9) 0.3387(2) 0.16682(9) 0.0366 1.0000 Uani . .
C20 C 0.74842(11) -0.0798(2) 0.27109(9) 0.0367 1.0000 Uani . .
C21 C 0.74461(11) -0.2511(2) 0.18217(9) 0.0364 1.0000 Uani . .
C22 C 0.74622(14) 0.1629(3) 0.05210(10) 0.0547 1.0000 Uani . .
C23 C 0.66653(9) 0.6346(2) 0.35430(10) 0.0365 1.0000 Uani . .
O2 O 0.50723(9) 0.36780(17) 0.47357(8) 0.0492 1.0000 Uani D .
O3 O 0.21870(5) 0.25526(12) 0.49621(5) 0.0245 1.0000 Uani . .
C24 C 0.14560(8) 0.22058(18) 0.49828(8) 0.0251 1.0000 Uani . .
C25 C 0.11113(9) 0.36396(19) 0.49703(8) 0.0301 1.0000 Uani . .
C26 C 0.12585(9) 0.44509(18) 0.55757(9) 0.0294 1.0000 Uani . .
C27 C 0.07784(9) 0.49567(19) 0.59224(9) 0.0323 1.0000 Uani . .
C28 C 0.08693(10) 0.55799(19) 0.65841(9) 0.0341 1.0000 Uani . .
C29 C 0.04507(10) 0.4658(2) 0.70262(10) 0.0388 1.0000 Uani . .
C30 C 0.05842(9) 0.3148(2) 0.69232(9) 0.0327 1.0000 Uani . .
C31 C 0.01695(9) 0.2270(2) 0.65965(10) 0.0359 1.0000 Uani . .
C32 C 0.04245(9) 0.08918(19) 0.63766(9) 0.0323 1.0000 Uani . .
C33 C 0.05979(8) 0.09811(19) 0.56724(9) 0.0298 1.0000 Uani . .
C34 C 0.13525(8) 0.13971(17) 0.55974(8) 0.0232 1.0000 Uani . .
C35 C 0.18037(8) 0.01046(17) 0.56381(8) 0.0239 1.0000 Uani . .
C36 C 0.25258(8) 0.03611(16) 0.54556(7) 0.0212 1.0000 Uani . .
C37 C 0.30599(8) -0.05777(16) 0.56095(7) 0.0226 1.0000 Uani . .
C38 C 0.37180(8) -0.03220(17) 0.54247(8) 0.0253 1.0000 Uani . .
C39 C 0.38481(8) 0.08629(17) 0.50836(7) 0.0230 1.0000 Uani . .
C40 C 0.33297(8) 0.18060(16) 0.49229(7) 0.0215 1.0000 Uani . .
C41 C 0.26703(8) 0.15439(16) 0.51151(7) 0.0211 1.0000 Uani . .
C42 C 0.12275(9) 0.1404(2) 0.43804(8) 0.0332 1.0000 Uani . .
C43 C 0.16198(11) 0.5628(2) 0.68458(10) 0.0424 1.0000 Uani . .
C44 C 0.05658(13) 0.7045(2) 0.65725(12) 0.0523 1.0000 Uani . .
C45 C -0.05626(11) 0.2578(3) 0.63613(14) 0.0603 1.0000 Uani . .
C46 C 0.29306(9) -0.18652(18) 0.59866(8) 0.0287 1.0000 Uani . .
O4 O 0.45048(6) 0.10848(16) 0.48987(7) 0.0336 1.0000 Uani D .
H1 H 0.493(3) 0.297(5) 0.479(2) 0.045(7) 0.5000 Uiso D -1
H2 H 0.496(3) 0.443(4) 0.488(2) 0.045(7) 0.5000 Uiso D -2
H3 H 0.461(2) 0.189(5) 0.481(2) 0.045(7) 0.5000 Uiso D -2
H4 H 0.483(2) 0.053(5) 0.496(2) 0.045(7) 0.5000 Uiso D -1
H21 H 0.5686 0.1118 0.1250 0.0360 1.0000 Uiso . .
H22 H 0.5194 0.0574 0.1790 0.0360 1.0000 Uiso . .
H31 H 0.6262 0.0149 0.2498 0.0334 1.0000 Uiso . .
H41 H 0.6597 -0.0510 0.1243 0.0335 1.0000 Uiso . .
H61 H 0.8410 -0.0369 0.1903 0.0397 1.0000 Uiso . .
H62 H 0.7961 -0.0471 0.1217 0.0397 1.0000 Uiso . .
H71 H 0.7946 0.1852 0.2097 0.0374 1.0000 Uiso . .
H91 H 0.7556 0.3969 0.1695 0.0411 1.0000 Uiso . .
H92 H 0.7436 0.4169 0.0925 0.0411 1.0000 Uiso . .
H101 H 0.6362 0.4560 0.1233 0.0357 1.0000 Uiso . .
H102 H 0.6317 0.2935 0.1031 0.0357 1.0000 Uiso . .
H111 H 0.6667 0.2558 0.2198 0.0281 1.0000 Uiso . .
H121 H 0.6835 0.4814 0.2524 0.0307 1.0000 Uiso . .
H122 H 0.6080 0.5277 0.2203 0.0307 1.0000 Uiso . .
H151 H 0.5987 0.5513 0.4530 0.0331 1.0000 Uiso . .
H171 H 0.4924 0.2186 0.3707 0.0328 1.0000 Uiso . .
H191 H 0.5148 0.3598 0.1223 0.0436 1.0000 Uiso . .
H192 H 0.4992 0.4267 0.1908 0.0436 1.0000 Uiso . .
H193 H 0.4596 0.2861 0.1659 0.0436 1.0000 Uiso . .
H201 H 0.7939 -0.1196 0.2870 0.0440 1.0000 Uiso . .
H202 H 0.7474 0.0206 0.2817 0.0440 1.0000 Uiso . .
H203 H 0.7107 -0.1284 0.2918 0.0440 1.0000 Uiso . .
H211 H 0.7898 -0.2872 0.2010 0.0440 1.0000 Uiso . .
H212 H 0.7420 -0.2618 0.1348 0.0440 1.0000 Uiso . .
H213 H 0.7063 -0.3042 0.1997 0.0440 1.0000 Uiso . .
H221 H 0.7640 0.0665 0.0493 0.0667 1.0000 Uiso . .
H222 H 0.7714 0.2244 0.0237 0.0667 1.0000 Uiso . .
H223 H 0.6959 0.1645 0.0384 0.0667 1.0000 Uiso . .
H231 H 0.6710 0.6847 0.3959 0.0443 1.0000 Uiso . .
H232 H 0.7128 0.6004 0.3440 0.0443 1.0000 Uiso . .
H233 H 0.6478 0.6986 0.3200 0.0443 1.0000 Uiso . .
H251 H 0.0602 0.3511 0.4897 0.0363 1.0000 Uiso . .
H252 H 0.1282 0.4181 0.4610 0.0363 1.0000 Uiso . .
H261 H 0.1751 0.4619 0.5726 0.0354 1.0000 Uiso . .
H271 H 0.0296 0.4923 0.5723 0.0389 1.0000 Uiso . .
H291 H 0.0588 0.4895 0.7481 0.0473 1.0000 Uiso . .
H292 H -0.0052 0.4845 0.6931 0.0473 1.0000 Uiso . .
H301 H 0.1029 0.2769 0.7120 0.0398 1.0000 Uiso . .
H321 H 0.0848 0.0624 0.6648 0.0394 1.0000 Uiso . .
H322 H 0.0059 0.0181 0.6417 0.0394 1.0000 Uiso . .
H331 H 0.0288 0.1682 0.5450 0.0358 1.0000 Uiso . .
H332 H 0.0512 0.0058 0.5469 0.0358 1.0000 Uiso . .
H341 H 0.1492 0.2046 0.5954 0.0279 1.0000 Uiso . .
H351 H 0.1830 -0.0246 0.6086 0.0288 1.0000 Uiso . .
H352 H 0.1585 -0.0610 0.5345 0.0288 1.0000 Uiso . .
H381 H 0.4098 -0.0993 0.5538 0.0304 1.0000 Uiso . .
H401 H 0.3424 0.2655 0.4675 0.0259 1.0000 Uiso . .
H421 H 0.0729 0.1157 0.4385 0.0397 1.0000 Uiso . .
H422 H 0.1508 0.0543 0.4362 0.0397 1.0000 Uiso . .
H423 H 0.1296 0.1986 0.3998 0.0397 1.0000 Uiso . .
H431 H 0.1652 0.6046 0.7281 0.0511 1.0000 Uiso . .
H432 H 0.1811 0.4671 0.6870 0.0511 1.0000 Uiso . .
H433 H 0.1890 0.6199 0.6558 0.0511 1.0000 Uiso . .
H441 H 0.0627 0.7453 0.7009 0.0637 1.0000 Uiso . .
H442 H 0.0064 0.7005 0.6430 0.0637 1.0000 Uiso . .
H443 H 0.0810 0.7631 0.6270 0.0637 1.0000 Uiso . .
H451 H -0.0697 0.3501 0.6524 0.0728 1.0000 Uiso . .
H452 H -0.0873 0.1854 0.6519 0.0728 1.0000 Uiso . .
H453 H -0.0605 0.2586 0.5885 0.0728 1.0000 Uiso . .
H461 H 0.3366 -0.2410 0.6052 0.0347 1.0000 Uiso . .
H462 H 0.2771 -0.1601 0.6410 0.0347 1.0000 Uiso . .
H463 H 0.2569 -0.2436 0.5748 0.0347 1.0000 Uiso . .

loop_
_atom_site_aniso_label
_atom_site_aniso_U_11
_atom_site_aniso_U_22
_atom_site_aniso_U_33
_atom_site_aniso_U_23
_atom_site_aniso_U_13
_atom_site_aniso_U_12
O1 0.0292(6) 0.0275(6) 0.0292(6) -0.0032(5) 0.0084(5) -0.0089(5)
C1 0.0233(8) 0.0299(8) 0.0239(8) -0.0028(7) 0.0014(6) -0.0032(7)
C2 0.0242(8) 0.0301(9) 0.0356(9) -0.0081(7) 0.0037(7) -0.0063(7)
C3 0.0274(8) 0.0243(8) 0.0317(9) -0.0022(7) 0.0063(7) -0.0073(7)
C4 0.0288(8) 0.0276(8) 0.0274(8) -0.0036(7) 0.0033(6) -0.0063(7)
C5 0.0316(9) 0.0246(8) 0.0269(8) 0.0001(7) 0.0063(7) -0.0031(7)
C6 0.0278(8) 0.0324(9) 0.0391(10) 0.0021(8) 0.0084(7) 0.0007(7)
C7 0.0245(8) 0.0305(9) 0.0384(10) 0.0009(8) 0.0081(7) -0.0052(7)
C8 0.0354(9) 0.0336(9) 0.0343(9) 0.0031(8) 0.0179(7) -0.0024(8)
C9 0.0374(10) 0.0302(9) 0.0351(10) 0.0063(8) 0.0146(8) -0.0047(8)
C10 0.0373(9) 0.0291(9) 0.0229(8) 0.0030(7) 0.0045(7) 0.0000(7)
C11 0.0239(8) 0.0238(8) 0.0226(8) 0.0004(6) 0.0033(6) -0.0035(6)
C12 0.0266(8) 0.0244(8) 0.0258(8) 0.0001(7) 0.0054(6) -0.0046(7)
C13 0.0190(7) 0.0223(8) 0.0249(8) 0.0019(6) 0.0031(6) 0.0013(6)
C14 0.0199(7) 0.0245(8) 0.0286(8) -0.0012(6) 0.0027(6) 0.0011(6)
C15 0.0300(8) 0.0279(8) 0.0249(8) -0.0026(7) 0.0035(7) 0.0063(7)
C16 0.0343(9) 0.0243(8) 0.0287(9) 0.0045(7) 0.0146(7) 0.0074(7)
C17 0.0258(8) 0.0222(8) 0.0341(9) 0.0060(7) 0.0106(7) 0.0028(7)
C18 0.0205(7) 0.0210(7) 0.0278(8) 0.0003(6) 0.0026(6) 0.0031(6)
C19 0.0261(9) 0.0438(11) 0.0392(10) -0.0029(9) -0.0028(7) 0.0018(8)
C20 0.0485(11) 0.0340(10) 0.0275(9) 0.0008(7) 0.0017(8) 0.0041(8)
C21 0.0451(11) 0.0291(9) 0.0356(10) -0.0019(8) 0.0084(8) 0.0019(8)
C22 0.0839(17) 0.0488(13) 0.0339(11) 0.0048(10) 0.0213(11) 0.0158(12)
C23 0.0312(9) 0.0367(10) 0.0428(11) -0.0148(8) 0.0115(8) -0.0102(8)
O2 0.0753(11) 0.0332(8) 0.0446(9) 0.0078(7) 0.0400(8) 0.0120(8)
O3 0.0190(5) 0.0251(6) 0.0296(6) 0.0033(5) 0.0031(4) 0.0042(5)
C24 0.0175(7) 0.0318(9) 0.0259(8) -0.0001(7) 0.0013(6) 0.0043(6)
C25 0.0263(8) 0.0357(9) 0.0287(9) 0.0055(7) 0.0043(6) 0.0106(7)
C26 0.0276(8) 0.0253(8) 0.0357(9) 0.0051(7) 0.0047(7) 0.0071(7)
C27 0.0314(9) 0.0308(9) 0.0351(10) 0.0027(7) 0.0037(7) 0.0099(7)
C28 0.0370(10) 0.0281(9) 0.0382(10) -0.0026(8) 0.0093(8) 0.0054(8)
C29 0.0392(10) 0.0384(11) 0.0406(11) -0.0066(8) 0.0144(8) 0.0029(8)
C30 0.0339(9) 0.0338(9) 0.0318(9) 0.0004(8) 0.0123(7) 0.0024(8)
C31 0.0265(9) 0.0385(10) 0.0448(11) -0.0045(8) 0.0163(8) -0.0014(8)
C32 0.0253(8) 0.0322(9) 0.0410(10) -0.0034(8) 0.0120(7) -0.0032(7)
C33 0.0194(7) 0.0357(9) 0.0343(9) -0.0048(8) 0.0032(7) 0.0002(7)
C34 0.0183(7) 0.0267(8) 0.0249(8) -0.0021(6) 0.0031(6) 0.0007(6)
C35 0.0207(7) 0.0249(8) 0.0264(8) -0.0007(6) 0.0038(6) -0.0003(6)
C36 0.0212(7) 0.0231(8) 0.0192(7) -0.0026(6) 0.0020(6) 0.0011(6)
C37 0.0242(8) 0.0218(7) 0.0220(8) -0.0011(6) 0.0025(6) 0.0021(6)
C38 0.0219(8) 0.0262(8) 0.0279(8) 0.0012(7) 0.0027(6) 0.0065(6)
C39 0.0174(7) 0.0279(8) 0.0242(8) -0.0038(6) 0.0048(6) -0.0005(6)
C40 0.0219(7) 0.0227(7) 0.0201(7) -0.0004(6) 0.0031(6) 0.0005(6)
C41 0.0199(7) 0.0230(8) 0.0203(7) -0.0022(6) 0.0001(6) 0.0036(6)
C42 0.0264(8) 0.0457(11) 0.0271(9) -0.0039(8) 0.0006(7) 0.0040(8)
C43 0.0437(11) 0.0386(11) 0.0455(11) -0.0066(9) 0.0059(9) -0.0046(9)
C44 0.0718(16) 0.0333(11) 0.0542(14) -0.0025(10) 0.0191(12) 0.0171(11)
C45 0.0266(10) 0.0614(15) 0.094(2) -0.0231(14) 0.0121(11) 0.0046(10)
C46 0.0312(9) 0.0256(8) 0.0299(9) 0.0051(7) 0.0067(7) 0.0054(7)
O4 0.0194(6) 0.0390(7) 0.0436(8) -0.0026(6) 0.0102(5) -0.0002(5)

loop_
_atom_type_symbol
_atom_type_scat_dispersion_real
_atom_type_scat_dispersion_imag
_atom_type_scat_Cromer_Mann_a1
_atom_type_scat_Cromer_Mann_b1
_atom_type_scat_Cromer_Mann_a2
_atom_type_scat_Cromer_Mann_b2
_atom_type_scat_Cromer_Mann_a3
_atom_type_scat_Cromer_Mann_b3
_atom_type_scat_Cromer_Mann_a4
_atom_type_scat_Cromer_Mann_b4
_atom_type_scat_Cromer_Mann_c
_atom_type_scat_source
'C ' 0.0033 0.0016 2.3100 20.8439 1.0200 10.2075 1.5886 0.5687 0.8650 51.6512 0.2156 International_Tables_Vol_IV_Table_2.2B
'H ' 0.0000 0.0000 0.4930 10.5109 0.3229 26.1257 0.1402 3.1424 0.0408 57.7998 0.0030 International_Tables_Vol_IV_Table_2.2B
'O ' 0.0106 0.0060 3.0485 13.2771 2.2868 5.7011 1.5463 0.3239 0.8670 32.9089 0.2508 International_Tables_Vol_IV_Table_2.2B

loop_
_geom_angle_atom_site_label_1
_geom_angle_site_symmetry_1
_geom_angle_atom_site_label_2
_geom_angle_site_symmetry_2
_geom_angle_atom_site_label_3
_geom_angle_site_symmetry_3
_geom_angle
_geom_angle_publ_flag
C1 . O1 . C18 . 119.91(12) yes
O1 . C1 . C2 . 101.34(13) yes
O1 . C1 . C11 . 110.32(12) yes
C2 . C1 . C11 . 112.17(13) yes
O1 . C1 . C19 . 107.47(14) yes
C2 . C1 . C19 . 112.02(14) yes
C11 . C1 . C19 . 112.81(15) yes
C1 . C2 . C3 . 111.71(14) yes
C1 . C2 . H21 . 108.910 no
C3 . C2 . H21 . 108.909 no
C1 . C2 . H22 . 108.909 no
C3 . C2 . H22 . 108.909 no
H21 . C2 . H22 . 109.467 no
C2 . C3 . C4 . 125.06(16) yes
C2 . C3 . H31 . 117.471 no
C4 . C3 . H31 . 117.471 no
C3 . C4 . C5 . 127.20(16) yes
C3 . C4 . H41 . 116.398 no
C5 . C4 . H41 . 116.398 no
C4 . C5 . C6 . 106.16(14) yes
C4 . C5 . C20 . 112.59(14) yes
C6 . C5 . C20 . 109.05(15) yes
C4 . C5 . C21 . 110.84(15) yes
C6 . C5 . C21 . 108.28(14) yes
C20 . C5 . C21 . 109.76(15) yes
C5 . C6 . C7 . 111.57(14) yes
C5 . C6 . H61 . 108.945 no
C7 . C6 . H61 . 108.945 no
C5 . C6 . H62 . 108.944 no
C7 . C6 . H62 . 108.945 no
H61 . C6 . H62 . 109.466 no
C6 . C7 . C8 . 125.94(18) yes
C6 . C7 . H71 . 117.029 no
C8 . C7 . H71 . 117.029 no
C7 . C8 . C9 . 121.45(17) yes
C7 . C8 . C22 . 124.56(18) yes
C9 . C8 . C22 . 113.87(17) yes
C8 . C9 . C10 . 110.97(15) yes
C8 . C9 . H91 . 109.096 no
C10 . C9 . H91 . 109.097 no
C8 . C9 . H92 . 109.096 no
C10 . C9 . H92 . 109.097 no
H91 . C9 . H92 . 109.467 no
C9 . C10 . C11 . 113.35(14) yes
C9 . C10 . H101 . 108.494 no
C11 . C10 . H101 . 108.494 no
C9 . C10 . H102 . 108.494 no
C11 . C10 . H102 . 108.494 no
H101 . C10 . H102 . 109.467 no
C1 . C11 . C10 . 112.90(13) yes
C1 . C11 . C12 . 111.28(13) yes
C10 . C11 . C12 . 110.32(13) yes
C1 . C11 . H111 . 106.081 no
C10 . C11 . H111 . 107.119 no
C12 . C11 . H111 . 108.891 no
C11 . C12 . C13 . 112.86(13) yes
C11 . C12 . H121 . 108.619 no
C13 . C12 . H121 . 108.619 no
C11 . C12 . H122 . 108.619 no
C13 . C12 . H122 . 108.619 no
H121 . C12 . H122 . 109.467 no
C12 . C13 . C14 . 122.12(14) yes
C12 . C13 . C18 . 119.44(14) yes
C14 . C13 . C18 . 118.41(14) yes
C13 . C14 . C15 . 120.47(15) yes
C13 . C14 . C23 . 119.90(15) yes
C15 . C14 . C23 . 119.61(15) yes
C14 . C15 . C16 . 119.66(15) yes
C14 . C15 . H151 . 120.167 no
C16 . C15 . H151 . 120.168 no
C15 . C16 . C17 . 121.37(15) yes
C15 . C16 . O2 . 118.75(16) yes
C17 . C16 . O2 . 119.88(16) yes
C16 . C17 . C18 . 118.58(15) yes
C16 . C17 . H171 . 120.711 no
C18 . C17 . H171 . 120.710 no
O1 . C18 . C13 . 123.38(14) yes
O1 . C18 . C17 . 115.15(14) yes
C13 . C18 . C17 . 121.45(15) yes
C1 . C19 . H191 . 109.467 no
C1 . C19 . H192 . 109.466 no
H191 . C19 . H192 . 109.476 no
C1 . C19 . H193 . 109.466 no
H191 . C19 . H193 . 109.476 no
H192 . C19 . H193 . 109.476 no
C5 . C20 . H201 . 109.467 no
C5 . C20 . H202 . 109.467 no
H201 . C20 . H202 . 109.476 no
C5 . C20 . H203 . 109.467 no
H201 . C20 . H203 . 109.476 no
H202 . C20 . H203 . 109.476 no
C5 . C21 . H211 . 109.467 no
C5 . C21 . H212 . 109.467 no
H211 . C21 . H212 . 109.476 no
C5 . C21 . H213 . 109.466 no
H211 . C21 . H213 . 109.475 no
H212 . C21 . H213 . 109.476 no
C8 . C22 . H221 . 109.467 no
C8 . C22 . H222 . 109.467 no
H221 . C22 . H222 . 109.476 no
C8 . C22 . H223 . 109.467 no
H221 . C22 . H223 . 109.476 no
H222 . C22 . H223 . 109.476 no
C14 . C23 . H231 . 109.466 no
C14 . C23 . H232 . 109.467 no
H231 . C23 . H232 . 109.475 no
C14 . C23 . H233 . 109.467 no
H231 . C23 . H233 . 109.476 no
H232 . C23 . H233 . 109.476 no
C16 . O2 . H1 . 116(4) yes
C16 . O2 . H2 . 111(3) yes
C24 . O3 . C41 . 118.49(12) yes
O3 . C24 . C25 . 102.41(13) yes
O3 . C24 . C34 . 109.47(12) yes
C25 . C24 . C34 . 112.80(13) yes
O3 . C24 . C42 . 108.22(13) yes
C25 . C24 . C42 . 110.32(14) yes
C34 . C24 . C42 . 113.01(15) yes
C24 . C25 . C26 . 113.73(14) yes
C24 . C25 . H251 . 108.398 no
C26 . C25 . H251 . 108.398 no
C24 . C25 . H252 . 108.398 no
C26 . C25 . H252 . 108.398 no
H251 . C25 . H252 . 109.467 no
C25 . C26 . C27 . 124.34(17) yes
C25 . C26 . H261 . 117.831 no
C27 . C26 . H261 . 117.830 no
C26 . C27 . C28 . 128.14(17) yes
C26 . C27 . H271 . 115.931 no
C28 . C27 . H271 . 115.932 no
C27 . C28 . C29 . 106.89(16) yes
C27 . C28 . C43 . 112.60(15) yes
C29 . C28 . C43 . 109.43(17) yes
C27 . C28 . C44 . 109.67(17) yes
C29 . C28 . C44 . 108.64(16) yes
C43 . C28 . C44 . 109.52(18) yes
C28 . C29 . C30 . 111.45(15) yes
C28 . C29 . H291 . 108.974 no
C30 . C29 . H291 . 108.975 no
C28 . C29 . H292 . 108.974 no
C30 . C29 . H292 . 108.975 no
H291 . C29 . H292 . 109.467 no
C29 . C30 . C31 . 126.40(18) yes
C29 . C30 . H301 . 116.800 no
C31 . C30 . H301 . 116.800 no
C30 . C31 . C32 . 121.65(17) yes
C30 . C31 . C45 . 124.45(19) yes
C32 . C31 . C45 . 113.68(18) yes
C31 . C32 . C33 . 110.22(16) yes
C31 . C32 . H321 . 109.284 no
C33 . C32 . H321 . 109.284 no
C31 . C32 . H322 . 109.284 no
C33 . C32 . H322 . 109.284 no
H321 . C32 . H322 . 109.467 no
C32 . C33 . C34 . 113.17(14) yes
C32 . C33 . H331 . 108.539 no
C34 . C33 . H331 . 108.539 no
C32 . C33 . H332 . 108.539 no
C34 . C33 . H332 . 108.539 no
H331 . C33 . H332 . 109.467 no
C24 . C34 . C33 . 114.05(13) yes
C24 . C34 . C35 . 110.60(13) yes
C33 . C34 . C35 . 109.12(14) yes
C24 . C34 . H341 . 105.349 no
C33 . C34 . H341 . 106.941 no
C35 . C34 . H341 . 110.657 no
C34 . C35 . C36 . 113.21(13) yes
C34 . C35 . H351 . 108.531 no
C36 . C35 . H351 . 108.531 no
C34 . C35 . H352 . 108.530 no
C36 . C35 . H352 . 108.530 no
H351 . C35 . H352 . 109.466 no
C35 . C36 . C37 . 121.63(14) yes
C35 . C36 . C41 . 119.82(14) yes
C37 . C36 . C41 . 118.54(14) yes
C36 . C37 . C38 . 120.21(15) yes
C36 . C37 . C46 . 120.46(14) yes
C38 . C37 . C46 . 119.33(14) yes
C37 . C38 . C39 . 120.12(14) yes
C37 . C38 . H381 . 119.940 no
C39 . C38 . H381 . 119.940 no
C38 . C39 . C40 . 120.92(14) yes
C38 . C39 . O4 . 118.99(15) yes
C40 . C39 . O4 . 120.09(15) yes
C39 . C40 . C41 . 118.52(14) yes
C39 . C40 . H401 . 120.741 no
C41 . C40 . H401 . 120.741 no
O3 . C41 . C36 . 122.88(13) yes
O3 . C41 . C40 . 115.40(14) yes
C36 . C41 . C40 . 121.69(14) yes
C24 . C42 . H421 . 109.467 no
C24 . C42 . H422 . 109.467 no
H421 . C42 . H422 . 109.476 no
C24 . C42 . H423 . 109.467 no
H421 . C42 . H423 . 109.475 no
H422 . C42 . H423 . 109.476 no
C28 . C43 . H431 . 109.467 no
C28 . C43 . H432 . 109.467 no
H431 . C43 . H432 . 109.476 no
C28 . C43 . H433 . 109.466 no
H431 . C43 . H433 . 109.475 no
H432 . C43 . H433 . 109.476 no
C28 . C44 . H441 . 109.466 no
C28 . C44 . H442 . 109.467 no
H441 . C44 . H442 . 109.476 no
C28 . C44 . H443 . 109.467 no
H441 . C44 . H443 . 109.475 no
H442 . C44 . H443 . 109.476 no
C31 . C45 . H451 . 109.466 no
C31 . C45 . H452 . 109.466 no
H451 . C45 . H452 . 109.476 no
C31 . C45 . H453 . 109.467 no
H451 . C45 . H453 . 109.476 no
H452 . C45 . H453 . 109.476 no
C37 . C46 . H461 . 109.467 no
C37 . C46 . H462 . 109.467 no
H461 . C46 . H462 . 109.475 no
C37 . C46 . H463 . 109.467 no
H461 . C46 . H463 . 109.476 no
H462 . C46 . H463 . 109.476 no
C39 . O4 . H3 . 117(3) yes
C39 . O4 . H4 . 124(3) yes

loop_
_geom_bond_atom_site_label_1
_geom_bond_site_symmetry_1
_geom_bond_atom_site_label_2
_geom_bond_site_symmetry_2
_geom_bond_distance
_geom_bond_publ_flag
O1 . C1 . 1.4651(19) yes
O1 . C18 . 1.365(2) yes
C1 . C2 . 1.542(2) yes
C1 . C11 . 1.542(2) yes
C1 . C19 . 1.524(3) yes
C2 . C3 . 1.503(3) yes
C2 . H21 . 1.000 no
C2 . H22 . 1.000 no
C3 . C4 . 1.323(2) yes
C3 . H31 . 1.000 no
C4 . C5 . 1.515(2) yes
C4 . H41 . 1.000 no
C5 . C6 . 1.566(2) yes
C5 . C20 . 1.524(2) yes
C5 . C21 . 1.532(2) yes
C6 . C7 . 1.506(3) yes
C6 . H61 . 1.000 no
C6 . H62 . 1.000 no
C7 . C8 . 1.328(3) yes
C7 . H71 . 1.000 no
C8 . C9 . 1.515(3) yes
C8 . C22 . 1.504(3) yes
C9 . C10 . 1.543(3) yes
C9 . H91 . 1.000 no
C9 . H92 . 1.000 no
C10 . C11 . 1.540(2) yes
C10 . H101 . 1.000 no
C10 . H102 . 1.000 no
C11 . C12 . 1.528(2) yes
C11 . H111 . 1.000 no
C12 . C13 . 1.505(2) yes
C12 . H121 . 1.000 no
C12 . H122 . 1.000 no
C13 . C14 . 1.402(2) yes
C13 . C18 . 1.395(2) yes
C14 . C15 . 1.389(2) yes
C14 . C23 . 1.507(2) yes
C15 . C16 . 1.386(3) yes
C15 . H151 . 1.000 no
C16 . C17 . 1.380(3) yes
C16 . O2 . 1.383(2) yes
C17 . C18 . 1.398(2) yes
C17 . H171 . 1.000 no
C19 . H191 . 1.000 no
C19 . H192 . 1.000 no
C19 . H193 . 1.000 no
C20 . H201 . 1.000 no
C20 . H202 . 1.000 no
C20 . H203 . 1.000 no
C21 . H211 . 1.000 no
C21 . H212 . 1.000 no
C21 . H213 . 1.000 no
C22 . H221 . 1.000 no
C22 . H222 . 1.000 no
C22 . H223 . 1.000 no
C23 . H231 . 1.000 no
C23 . H232 . 1.000 no
C23 . H233 . 1.000 no
O2 . H1 . 0.76(5) yes
O2 . H2 . 0.83(4) yes
O3 . C24 . 1.4670(19) yes
O3 . C41 . 1.3779(19) yes
C24 . C25 . 1.543(2) yes
C24 . C34 . 1.540(2) yes
C24 . C42 . 1.524(2) yes
C25 . C26 . 1.506(3) yes
C25 . H251 . 1.000 no
C25 . H252 . 1.000 no
C26 . C27 . 1.325(2) yes
C26 . H261 . 1.000 no
C27 . C28 . 1.516(3) yes
C27 . H271 . 1.000 no
C28 . C29 . 1.565(3) yes
C28 . C43 . 1.522(3) yes
C28 . C44 . 1.538(3) yes
C29 . C30 . 1.506(3) yes
C29 . H291 . 1.000 no
C29 . H292 . 1.000 no
C30 . C31 . 1.328(3) yes
C30 . H301 . 1.000 no
C31 . C32 . 1.511(3) yes
C31 . C45 . 1.502(3) yes
C32 . C33 . 1.549(3) yes
C32 . H321 . 1.000 no
C32 . H322 . 1.000 no
C33 . C34 . 1.544(2) yes
C33 . H331 . 1.000 no
C33 . H332 . 1.000 no
C34 . C35 . 1.529(2) yes
C34 . H341 . 1.000 no
C35 . C36 . 1.508(2) yes
C35 . H351 . 1.000 no
C35 . H352 . 1.000 no
C36 . C37 . 1.401(2) yes
C36 . C41 . 1.393(2) yes
C37 . C38 . 1.391(2) yes
C37 . C46 . 1.511(2) yes
C38 . C39 . 1.389(2) yes
C38 . H381 . 1.000 no
C39 . C40 . 1.384(2) yes
C39 . O4 . 1.3830(19) yes
C40 . C41 . 1.400(2) yes
C40 . H401 . 1.000 no
C42 . H421 . 1.000 no
C42 . H422 . 1.000 no
C42 . H423 . 1.000 no
C43 . H431 . 1.000 no
C43 . H432 . 1.000 no
C43 . H433 . 1.000 no
C44 . H441 . 1.000 no
C44 . H442 . 1.000 no
C44 . H443 . 1.000 no
C45 . H451 . 1.000 no
C45 . H452 . 1.000 no
C45 . H453 . 1.000 no
C46 . H461 . 1.000 no
C46 . H462 . 1.000 no
C46 . H463 . 1.000 no
O4 . H3 . 0.83(5) yes
O4 . H4 . 0.83(4) yes

loop_
_geom_hbond_atom_site_label_D
_geom_hbond_atom_site_label_H
_geom_hbond_atom_site_label_A
_geom_hbond_site_symmetry_A
_geom_hbond_distance_DH
_geom_hbond_distance_HA
_geom_hbond_distance_DA
_geom_hbond_angle_DHA
_geom_hbond_publ_flag
O2 H1 O4 . 0.76(5) 2.02(5) 2.779(2) 177(5) yes
O2 H2 O2 2_666 0.83(4) 2.00(4) 2.818(3) 167(5) yes
O4 H3 O2 . 0.83(5) 1.97(5) 2.779(2) 165(5) yes
O4 H4 O4 2_656 0.83(4) 2.04(4) 2.863(3) 171(5) yes
